data_4002169
loop_
_publ_author_name
'Dovgaliuk, Iurii'
'Le Duff, C\'ecile S.'
'Robeyns, Koen'
'Devillers, Michel'
'Filinchuk, Yaroslav'

_publ_section_title
;
 Mild Dehydrogenation of Ammonia Borane Complexed with Aluminum
 Borohydride
;
_journal_issue 3
_journal_name_full 'Chemistry of Materials'
_journal_page_first 768
_journal_paper_doi 10.1021/cm503601h
_journal_volume 27
_journal_year 2015
_chemical_formula_moiety 'Al B4 H18 N'
_chemical_formula_sum 'Al B4 H18 N'
_chemical_formula_weight 102.37
_chemical_name_systematic
;
 ?
;
_space_group_crystal_system monoclinic
_space_group_IT_number 14
_space_group_name_Hall '-P 2ybc'
_space_group_name_H-M_alt 'P 1 21/c 1'
_symmetry_space_group_name_Hall '-P 2ybc'
_symmetry_space_group_name_H-M 'P 1 21/c 1'
_atom_sites_solution_hydrogens mixed
_audit_creation_method SHELXL-2014
_cell_angle_alpha 90
_cell_angle_beta 96.429(4)
_cell_angle_gamma 90
_cell_formula_units_Z 4
_cell_length_a 7.8585(2)
_cell_length_b 6.86473(14)
_cell_length_c 15.7136(8)
_cell_measurement_reflns_used 2950
_cell_measurement_temperature 100(2)
_cell_measurement_theta_max 31.8410
_cell_measurement_theta_min 3.0020
_cell_volume 842.36(5)
_computing_cell_refinement
;
CrysAlisPro, Agilent Technologies,
Version 1.171.37.31 (release 14-01-2014 CrysAlis171 .NET)
(compiled Jan 14 2014,18:38:05)
;
_computing_data_collection 'SNBL Pilatus control'
_computing_data_reduction
;
CrysAlisPro, Agilent Technologies,
Version 1.171.37.31 (release 14-01-2014 CrysAlis171 .NET)
(compiled Jan 14 2014,18:38:05)
;
_computing_molecular_graphics 'MERCURY (Macrae et al., 2008)'
_computing_publication_material
;
'MERCURY (Macrae et al., 2008), Platon (Spek, 2009)'



;
_computing_structure_refinement 'SHELXL-2014 (Sheldrick, 2014)'
_computing_structure_solution 'SHELXS-97 (Sheldrick, 1990)'
_diffrn_ambient_temperature 100(2)
_diffrn_measured_fraction_theta_full 0.950
_diffrn_measured_fraction_theta_max 0.894
_diffrn_measurement_device_type 'pilatus 2M'
_diffrn_measurement_method
;
 360 images, \D\F 1.0\% dataset 1 on crystal 1
 360 images, \D\F 1.0\% dataset 2 on crystal 2
;
_diffrn_radiation_monochromator Si(111)
_diffrn_radiation_source synchrotron
_diffrn_radiation_type synchrotron
_diffrn_radiation_wavelength 0.82103
_diffrn_reflns_av_R_equivalents 0.0299
_diffrn_reflns_av_unetI/netI 0.0193
_diffrn_reflns_Laue_measured_fraction_full 0.950
_diffrn_reflns_Laue_measured_fraction_max 0.894
_diffrn_reflns_limit_h_max 10
_diffrn_reflns_limit_h_min -10
_diffrn_reflns_limit_k_max 8
_diffrn_reflns_limit_k_min -8
_diffrn_reflns_limit_l_max 19
_diffrn_reflns_limit_l_min -19
_diffrn_reflns_number 7815
_diffrn_reflns_point_group_measured_fraction_full 0.950
_diffrn_reflns_point_group_measured_fraction_max 0.894
_diffrn_reflns_theta_full 29.513
_diffrn_reflns_theta_max 31.773
_diffrn_reflns_theta_min 3.013
_exptl_absorpt_coefficient_mu 0.198
_exptl_absorpt_correction_T_max 1.00000
_exptl_absorpt_correction_T_min 0.98185
_exptl_absorpt_correction_type multi-scan
_exptl_absorpt_process_details
;
CrysAlisPro, Agilent Technologies,
Version 1.171.37.31 (release 14-01-2014 CrysAlis171 .NET)
(compiled Jan 14 2014,18:38:05)
Empirical absorption correction using spherical harmonics,
 implemented in SCALE3 ABSPACK scaling algorithm.
;
_exptl_crystal_colour 'white tranclucent'
_exptl_crystal_density_diffrn 0.807
_exptl_crystal_description block
_exptl_crystal_F_000 232
_exptl_crystal_size_max 0.26
_exptl_crystal_size_mid 0.23
_exptl_crystal_size_min 0.19
_refine_diff_density_max 0.158
_refine_diff_density_min -0.214
_refine_diff_density_rms 0.038
_refine_ls_extinction_method none
_refine_ls_goodness_of_fit_ref 1.082
_refine_ls_hydrogen_treatment mixed
_refine_ls_matrix_type full
_refine_ls_number_parameters 102
_refine_ls_number_reflns 1661
_refine_ls_number_restraints 49
_refine_ls_restrained_S_all 1.083
_refine_ls_R_factor_all 0.0301
_refine_ls_R_factor_gt 0.0280
_refine_ls_shift/su_max 0.001
_refine_ls_shift/su_mean 0.000
_refine_ls_structure_factor_coef Fsqd
_refine_ls_weighting_details 'w=1/[\s^2^(Fo^2^)+(0.0465P)^2^+0.1202P] where P=(Fo^2^+2Fc^2^)/3'
_refine_ls_weighting_scheme calc
_refine_ls_wR_factor_gt 0.0768
_refine_ls_wR_factor_ref 0.0780
_reflns_Friedel_coverage 0.000
_reflns_number_gt 1548
_reflns_number_total 1661
_reflns_threshold_expression 'I > 2\s(I)'
_cod_data_source_file cm503601h_si_002.cif
_cod_data_source_block AlBH4_AB_new
_cod_depositor_comments 'Adding full bibliography for 4002168--4002169.cif.'
_cod_database_code 4002169
_shelx_space_group_comment
;
The symmetry employed for this shelxl refinement is uniquely defined
by the following loop, which should always be used as a source of
symmetry information in preference to the above space-group names.
They are only intended as comments.
;
_shelxl_version_number 2014-3

loop_
_space_group_symop_operation_xyz
'x, y, z'
'-x, y+1/2, -z+1/2'
'-x, -y, -z'
'x, -y-1/2, z-1/2'

loop_
_atom_site_label
_atom_site_type_symbol
_atom_site_fract_x
_atom_site_fract_y
_atom_site_fract_z
_atom_site_U_iso_or_equiv
_atom_site_adp_type
_atom_site_occupancy
_atom_site_site_symmetry_order
_atom_site_calc_flag
_atom_site_refinement_flags_posn
_atom_site_refinement_flags_adp
Al1 Al 0.68282(3) 0.10011(4) 0.64790(2) 0.01625(13) Uani 1 1 d . .
B2 B 0.65726(14) 0.09440(14) 0.79325(7) 0.0192(2) Uani 1 1 d D .
H2A H 0.6158(14) -0.0246(16) 0.7440(7) 0.029 Uiso 1 1 d D U
H2B H 0.7083(14) 0.2209(15) 0.7559(7) 0.029 Uiso 1 1 d D U
H2C H 0.5487(14) 0.1389(17) 0.8232(8) 0.029 Uiso 1 1 d D U
N3 N 0.80786(10) 0.01695(13) 0.85831(5) 0.0218(2) Uani 1 1 d . .
H3A H 0.8818(8) -0.0316(11) 0.8319(2) 0.033 Uiso 1 1 calc R U
H3B H 0.7713(4) -0.0659(10) 0.8893(4) 0.033 Uiso 1 1 calc R U
H3C H 0.8493(7) 0.1077(8) 0.8878(4) 0.033 Uiso 1 1 calc R U
B4 B 0.89030(15) -0.12459(16) 0.65440(8) 0.0245(3) Uani 1 1 d D .
H4A H 0.9025(17) 0.0311(16) 0.6814(8) 0.037 Uiso 1 1 d D U
H4B H 0.7518(14) -0.1402(19) 0.6224(8) 0.037 Uiso 1 1 d D U
H4C H 0.9696(16) -0.1350(18) 0.6043(8) 0.037 Uiso 1 1 d D U
H4D H 0.9087(15) -0.2257(18) 0.7077(7) 0.037 Uiso 1 1 d D U
B5 B 0.40198(13) 0.11698(15) 0.60740(8) 0.0187(2) Uani 1 1 d D .
H5A H 0.4898(14) -0.0105(15) 0.5960(8) 0.028 Uiso 1 1 d D U
H5B H 0.4878(14) 0.2313(16) 0.6469(7) 0.028 Uiso 1 1 d D U
H5C H 0.3554(15) 0.1783(17) 0.5498(7) 0.028 Uiso 1 1 d D U
H5D H 0.3141(14) 0.0760(16) 0.6482(7) 0.028 Uiso 1 1 d D U
B6 B 0.77875(15) 0.32130(16) 0.56088(8) 0.0256(3) Uani 1 1 d D .
H6A H 0.7267(16) 0.1663(16) 0.5431(9) 0.038 Uiso 1 1 d D U
H6B H 0.7805(16) 0.336(2) 0.6331(7) 0.038 Uiso 1 1 d D U
H6C H 0.9069(14) 0.322(2) 0.5464(9) 0.038 Uiso 1 1 d D U
H6D H 0.6938(16) 0.4275(17) 0.5312(9) 0.038 Uiso 1 1 d D U

loop_
_atom_site_aniso_label
_atom_site_aniso_U_11
_atom_site_aniso_U_22
_atom_site_aniso_U_33
_atom_site_aniso_U_23
_atom_site_aniso_U_13
_atom_site_aniso_U_12
Al1 0.01892(18) 0.01679(17) 0.0126(2) -0.00087(9) -0.00003(12) 0.00043(9)
B2 0.0236(5) 0.0208(5) 0.0130(6) -0.0005(4) 0.0014(4) -0.0006(4)
N3 0.0252(4) 0.0247(4) 0.0150(5) 0.0006(3) -0.0003(3) -0.0056(3)
B4 0.0236(6) 0.0282(5) 0.0210(6) -0.0020(4) -0.0001(5) 0.0076(4)
B5 0.0165(5) 0.0221(5) 0.0162(6) 0.0007(4) -0.0038(4) 0.0035(4)
B6 0.0329(6) 0.0273(5) 0.0165(6) 0.0034(4) 0.0022(5) -0.0060(5)

loop_
_atom_type_symbol
_atom_type_description
_atom_type_scat_dispersion_real
_atom_type_scat_dispersion_imag
_atom_type_scat_source
Al Al 0.0830 0.0700 'International Tables Vol C Tables 4.2.6.8 and 6.1.1.4'
B B 0.0020 0.0010 'International Tables Vol C Tables 4.2.6.8 and 6.1.1.4'
H H 0.0000 0.0000 'International Tables Vol C Tables 4.2.6.8 and 6.1.1.4'
N N 0.0090 0.0050 'International Tables Vol C Tables 4.2.6.8 and 6.1.1.4'

loop_
_geom_angle_atom_site_label_1
_geom_angle_atom_site_label_2
_geom_angle_atom_site_label_3
_geom_angle
B6 Al1 B5 100.45(4)
B6 Al1 B4 101.69(5)
B5 Al1 B4 137.83(4)
B6 Al1 B2 133.54(4)
B5 Al1 B2 95.16(4)
B4 Al1 B2 94.96(4)
B6 Al1 H2A 162.9(3)
B5 Al1 H2A 83.9(4)
B4 Al1 H2A 85.2(4)
B2 Al1 H2A 29.4(3)
B6 Al1 H2B 104.1(3)
B5 Al1 H2B 103.7(3)
B4 Al1 H2B 105.0(3)
B2 Al1 H2B 29.4(3)
H2A Al1 H2B 58.8(4)
B6 Al1 H4A 88.8(4)
B5 Al1 H4A 167.8(4)
B4 Al1 H4A 30.7(3)
B2 Al1 H4A 83.9(4)
H2A Al1 H4A 89.5(5)
H2B Al1 H4A 81.4(5)
B6 Al1 H4B 110.9(4)
B5 Al1 H4B 107.3(3)
B4 Al1 H4B 30.8(3)
B2 Al1 H4B 105.5(4)
H2A Al1 H4B 83.1(5)
H2B Al1 H4B 127.1(5)
H4A Al1 H4B 61.5(5)
B6 Al1 H5A 109.5(4)
B5 Al1 H5A 30.6(3)
B4 Al1 H5A 107.5(3)
B2 Al1 H5A 106.1(4)
H2A Al1 H5A 82.8(5)
H2B Al1 H5A 126.3(5)
H4A Al1 H5A 138.3(5)
H4B Al1 H5A 76.8(5)
B6 Al1 H5B 90.0(4)
B5 Al1 H5B 31.3(3)
B4 Al1 H5B 166.7(3)
B2 Al1 H5B 81.2(4)
H2A Al1 H5B 85.3(5)
H2B Al1 H5B 77.8(5)
H4A Al1 H5B 158.3(5)
H4B Al1 H5B 138.2(5)
H5A Al1 H5B 61.9(5)
B6 Al1 H6A 31.2(3)
B5 Al1 H6A 90.6(4)
B4 Al1 H6A 90.1(4)
B2 Al1 H6A 164.7(3)
H2A Al1 H6A 165.9(5)
H2B Al1 H6A 135.3(4)
H4A Al1 H6A 93.4(6)
H4B Al1 H6A 86.2(6)
H5A Al1 H6A 85.9(5)
H5B Al1 H6A 96.8(6)
B6 Al1 H6B 30.5(3)
B5 Al1 H6B 109.7(4)
B4 Al1 H6B 107.6(4)
B2 Al1 H6B 103.1(3)
H2A Al1 H6B 132.5(4)
H2B Al1 H6B 73.7(5)
H4A Al1 H6B 82.4(6)
H4B Al1 H6B 130.3(6)
H5A Al1 H6B 131.4(5)
H5B Al1 H6B 85.6(5)
H6A Al1 H6B 61.7(5)
N3 B2 Al1 120.43(6)
N3 B2 H2A 109.6(6)
Al1 B2 H2A 52.9(6)
N3 B2 H2B 108.0(6)
Al1 B2 H2B 53.7(6)
H2A B2 H2B 106.5(8)
N3 B2 H2C 113.2(7)
Al1 B2 H2C 126.4(7)
H2A B2 H2C 108.7(9)
H2B B2 H2C 110.7(8)
B2 N3 H3A 109.5
B2 N3 H3B 109.5
H3A N3 H3B 109.5
B2 N3 H3C 109.5
H3A N3 H3C 109.5
H3B N3 H3C 109.5
Al1 B4 H4A 53.6(7)
Al1 B4 H4B 52.9(7)
H4A B4 H4B 106.4(10)
Al1 B4 H4C 119.9(7)
H4A B4 H4C 107.7(9)
H4B B4 H4C 105.9(10)
Al1 B4 H4D 120.6(6)
H4A B4 H4D 108.2(10)
H4B B4 H4D 108.4(9)
H4C B4 H4D 119.4(9)
Al1 B5 H5A 53.7(6)
Al1 B5 H5B 52.3(6)
H5A B5 H5B 106.0(8)
Al1 B5 H5C 121.1(6)
H5A B5 H5C 109.7(9)
H5B B5 H5C 108.7(9)
Al1 B5 H5D 121.2(7)
H5A B5 H5D 110.3(9)
H5B B5 H5D 103.9(9)
H5C B5 H5D 117.5(10)
Al1 B6 H6A 52.5(7)
Al1 B6 H6B 54.1(7)
H6A B6 H6B 106.5(9)
Al1 B6 H6C 122.0(7)
H6A B6 H6C 105.7(10)
H6B B6 H6C 108.0(10)
Al1 B6 H6D 119.9(7)
H6A B6 H6D 109.7(10)
H6B B6 H6D 108.5(10)
H6C B6 H6D 118.1(10)

loop_
_geom_bond_atom_site_label_1
_geom_bond_atom_site_label_2
_geom_bond_distance
Al1 B6 2.2303(11)
Al1 B5 2.2304(11)
Al1 B4 2.2385(11)
Al1 B2 2.3155(11)
Al1 H2A 1.863(12)
Al1 H2B 1.879(12)
Al1 H4A 1.810(13)
Al1 H4B 1.796(13)
Al1 H5A 1.807(12)
Al1 H5B 1.776(11)
Al1 H6A 1.779(14)
Al1 H6B 1.815(14)
B2 N3 1.5676(14)
B2 H2A 1.147(10)
B2 H2B 1.145(10)
B2 H2C 1.064(10)
N3 H3A 0.821(7)
N3 H3B 0.821(7)
N3 H3C 0.821(7)
B4 H4A 1.150(11)
B4 H4B 1.152(10)
B4 H4C 1.059(10)
B4 H4D 1.084(10)
B5 H5A 1.141(9)
B5 H5B 1.167(10)
B5 H5C 1.028(10)
B5 H5D 1.032(10)
B6 H6A 1.163(10)
B6 H6B 1.137(11)
B6 H6C 1.057(10)
B6 H6D 1.061(11)
